data_7056181
loop_
_publ_author_name
'Sun, Yu-Ling'
'Zheng, Bei-Bei'
'Zhang, Wen'

_publ_section_title
;
 Role of crystallization water molecules on hydrogen-bonded structures and
 dielectric phase transitions in amino trimethylene phosphonic acid-based
 crystals
;
_journal_name_full 'New J. Chem.'
_journal_paper_doi 10.1039/C7NJ00612H
_journal_year 2017
_chemical_formula_moiety 'C3 H10 N O9 P3, 2(C4 H12 N), 3(H2 O) '
_chemical_formula_sum 'C11 H40 N3 O12 P3'
_chemical_formula_weight 499.37
_space_group_crystal_system triclinic
_space_group_IT_number 2
_space_group_name_Hall '-P 1'
_space_group_name_H-M_alt 'P -1'
_symmetry_space_group_name_Hall '-P 1'
_symmetry_space_group_name_H-M 'P -1'
_atom_sites_solution_hydrogens mixed
_audit_creation_method SHELXL-2014/7
_audit_update_record
;
2017-01-03 deposited with the CCDC.
2017-05-14 downloaded from the CCDC.
;
_cell_angle_alpha 98.394(3)
_cell_angle_beta 105.105(3)
_cell_angle_gamma 115.340(4)
_cell_formula_units_Z 2
_cell_length_a 9.474(4)
_cell_length_b 10.294(4)
_cell_length_c 13.926(5)
_cell_measurement_reflns_used 3253
_cell_measurement_temperature 113(2)
_cell_measurement_theta_max 27.4778
_cell_measurement_theta_min 3.8163
_cell_volume 1132.3(8)
_computing_cell_refinement 'CrystalClear (Rigaku Inc., 2008)'
_computing_data_collection 'CrystalClear (Rigaku Inc., 2008)'
_computing_data_reduction 'CrystalClear (Rigaku Inc., 2008)'
_computing_structure_refinement 'SHELXL-2014/7 (Sheldrick, 2014)'
_computing_structure_solution 'SHELXL-2014/7 (Sheldrick, 2014)'
_diffrn_ambient_temperature 113(2)
_diffrn_measured_fraction_theta_full 0.991
_diffrn_measured_fraction_theta_max 0.987
_diffrn_measurement_device_type 'Rigaku Mercury CCD'
_diffrn_measurement_method \w
_diffrn_radiation_type MoK\a
_diffrn_radiation_wavelength 0.71073
_diffrn_reflns_av_R_equivalents 0.0239
_diffrn_reflns_av_unetI/netI 0.0329
_diffrn_reflns_Laue_measured_fraction_full 0.991
_diffrn_reflns_Laue_measured_fraction_max 0.987
_diffrn_reflns_limit_h_max 12
_diffrn_reflns_limit_h_min -12
_diffrn_reflns_limit_k_max 13
_diffrn_reflns_limit_k_min -13
_diffrn_reflns_limit_l_max 18
_diffrn_reflns_limit_l_min -18
_diffrn_reflns_number 12370
_diffrn_reflns_point_group_measured_fraction_full 0.991
_diffrn_reflns_point_group_measured_fraction_max 0.987
_diffrn_reflns_theta_full 25.242
_diffrn_reflns_theta_max 27.484
_diffrn_reflns_theta_min 3.816
_exptl_absorpt_coefficient_mu 0.323
_exptl_absorpt_correction_T_max 1.0000
_exptl_absorpt_correction_T_min 0.9249
_exptl_absorpt_correction_type multi-scan
_exptl_absorpt_process_details 'CrystalClear (Rigaku, 2005)'
_exptl_crystal_colour Colorless
_exptl_crystal_density_diffrn 1.465
_exptl_crystal_description Prism
_exptl_crystal_F_000 536
_exptl_crystal_size_max 0.400
_exptl_crystal_size_mid 0.300
_exptl_crystal_size_min 0.300
_refine_diff_density_max 0.418
_refine_diff_density_min -0.770
_refine_diff_density_rms 0.100
_refine_ls_extinction_method none
_refine_ls_goodness_of_fit_ref 1.089
_refine_ls_hydrogen_treatment mixed
_refine_ls_matrix_type full
_refine_ls_number_parameters 297
_refine_ls_number_reflns 5137
_refine_ls_number_restraints 12
_refine_ls_restrained_S_all 1.088
_refine_ls_R_factor_all 0.0438
_refine_ls_R_factor_gt 0.0356
_refine_ls_shift/su_max 0.000
_refine_ls_shift/su_mean 0.000
_refine_ls_structure_factor_coef Fsqd
_refine_ls_weighting_details 'w=1/[\s^2^(Fo^2^)+(0.0656P)^2^+0.5097P] where P=(Fo^2^+2Fc^2^)/3'
_refine_ls_weighting_scheme calc
_refine_ls_wR_factor_gt 0.1008
_refine_ls_wR_factor_ref 0.1148
_reflns_Friedel_coverage 0.000
_reflns_number_gt 4438
_reflns_number_total 5137
_reflns_threshold_expression 'I > 2\s(I)'
_cod_data_source_file c7nj00612h2.cif
_cod_data_source_block 1-113K
_cod_depositor_comments
;
The following automatic conversions were performed:

'_exptl_absorpt_correction_type' value 'Multi-scan' changed to
'multi-scan' according to
/home/data/users/saulius/crontab/automatic-downloads/rss-feeds/RSC/lib/dictionaries/cif_core.dic
dictionary named 'cif_core.dic' version 2.4.2 from 2011-04-26.

Automatic conversion script
Id: cif_fix_values 4973 2017-02-22 13:04:09Z antanas 
;
_cod_database_code 7056181
_shelx_shelxl_version_number 2014/7
_shelx_space_group_comment
;
The symmetry employed for this shelxl refinement is uniquely defined
by the following loop, which should always be used as a source of
symmetry information in preference to the above space-group names.
They are only intended as comments.
;
_shelx_estimated_absorpt_t_min 0.882
_shelx_estimated_absorpt_t_max 0.909

loop_
_space_group_symop_operation_xyz
'x, y, z'
'-x, -y, -z'

loop_
_atom_site_label
_atom_site_type_symbol
_atom_site_fract_x
_atom_site_fract_y
_atom_site_fract_z
_atom_site_U_iso_or_equiv
_atom_site_adp_type
_atom_site_occupancy
_atom_site_site_symmetry_order
_atom_site_calc_flag
_atom_site_refinement_flags_posn
_atom_site_refinement_flags_adp
C1 C 0.8736(2) 0.6666(2) -0.04288(15) 0.0088(4) Uani 1 1 d . .
H1A H 0.9956 0.7085 -0.0070 0.011 Uiso 1 1 calc R U
H1B H 0.8554 0.6706 -0.1155 0.011 Uiso 1 1 calc R U
C2 C 0.8166(2) 0.7525(2) 0.11293(14) 0.0092(4) Uani 1 1 d . .
H2A H 0.9156 0.7443 0.1497 0.011 Uiso 1 1 calc R U
H2B H 0.7159 0.6563 0.1012 0.011 Uiso 1 1 calc R U
C3 C 0.6655(2) 0.7583(2) -0.06371(15) 0.0096(4) Uani 1 1 d . .
H3A H 0.6088 0.7897 -0.0224 0.012 Uiso 1 1 calc R U
H3B H 0.5882 0.6522 -0.1061 0.012 Uiso 1 1 calc R U
C4 C 0.8388(3) 0.2647(2) 0.38090(16) 0.0174(4) Uani 1 1 d . .
H4A H 0.7192 0.2101 0.3697 0.026 Uiso 1 1 calc R U
H4B H 0.9010 0.3324 0.4522 0.026 Uiso 1 1 calc R U
H4C H 0.8793 0.1927 0.3701 0.026 Uiso 1 1 calc R U
C5 C 0.8648(2) 0.3561(2) 0.30414(15) 0.0125(4) Uani 1 1 d . .
C6 C 1.0477(3) 0.4378(2) 0.31518(17) 0.0161(4) Uani 1 1 d . .
H6A H 1.0855 0.3642 0.3021 0.024 Uiso 1 1 calc R U
H6B H 1.1155 0.5066 0.3858 0.024 Uiso 1 1 calc R U
H6C H 1.0600 0.4951 0.2647 0.024 Uiso 1 1 calc R U
C7 C 0.7961(3) 0.4659(2) 0.31453(18) 0.0200(5) Uani 1 1 d . .
H7A H 0.8026 0.5141 0.2589 0.030 Uiso 1 1 calc R U
H7B H 0.8628 0.5429 0.3823 0.030 Uiso 1 1 calc R U
H7C H 0.6792 0.4109 0.3090 0.030 Uiso 1 1 calc R U
C8 C 0.5003(3) 0.6146(2) 0.34660(16) 0.0163(4) Uani 1 1 d . .
H8A H 0.4008 0.6181 0.3066 0.024 Uiso 1 1 calc R U
H8B H 0.4658 0.5200 0.3646 0.024 Uiso 1 1 calc R U
H8C H 0.5703 0.6211 0.3047 0.024 Uiso 1 1 calc R U
C9 C 0.6000(3) 0.7467(2) 0.44608(15) 0.0121(4) Uani 1 1 d . .
C10 C 0.7562(3) 0.7450(2) 0.51067(17) 0.0171(4) Uani 1 1 d . .
H10A H 0.8257 0.7482 0.4689 0.026 Uiso 1 1 calc R U
H10B H 0.7229 0.6528 0.5319 0.026 Uiso 1 1 calc R U
H10C H 0.8202 0.8327 0.5727 0.026 Uiso 1 1 calc R U
C11 C 0.4925(3) 0.7506(3) 0.50963(17) 0.0179(4) Uani 1 1 d . .
H11A H 0.5618 0.8336 0.5744 0.027 Uiso 1 1 calc R U
H11B H 0.4444 0.6553 0.5260 0.027 Uiso 1 1 calc R U
H11C H 0.4020 0.7656 0.4694 0.027 Uiso 1 1 calc R U
N1 N 0.82249(19) 0.77043(17) 0.00884(12) 0.0078(3) Uani 1 1 d . .
H1 H 0.9044 0.8591 0.0208 0.012 Uiso 1 1 d R U
N2 N 0.7653(2) 0.24641(19) 0.19651(13) 0.0119(3) Uani 1 1 d . .
H2C H 0.7783 0.2971 0.1483 0.018 Uiso 1 1 calc R U
H2D H 0.6550 0.1970 0.1881 0.018 Uiso 1 1 calc R U
H2E H 0.8024 0.1789 0.1880 0.018 Uiso 1 1 calc R U
N3 N 0.6580(2) 0.88882(18) 0.41413(13) 0.0113(3) Uani 1 1 d . .
H3C H 0.5675 0.8919 0.3739 0.017 Uiso 1 1 calc R U
H3D H 0.7248 0.8904 0.3773 0.017 Uiso 1 1 calc R U
H3E H 0.7166 0.9700 0.4719 0.017 Uiso 1 1 calc R U
O1 O 0.83209(17) 0.39951(15) -0.11865(11) 0.0120(3) Uani 1 1 d . .
O2 O 0.84763(17) 0.46846(15) 0.06824(11) 0.0113(3) Uani 1 1 d D .
H2 H 0.9541(2) 0.515(2) 0.0910(18) 0.014 Uiso 1 1 d D U
O3 O 0.58618(17) 0.40647(15) -0.07717(11) 0.0129(3) Uani 1 1 d . .
O4 O 0.91304(17) 1.05280(15) 0.18491(11) 0.0124(3) Uani 1 1 d . .
O5 O 0.86562(17) 0.88346(16) 0.30498(11) 0.0134(3) Uani 1 1 d . .
O6 O 0.62548(17) 0.86942(16) 0.16231(11) 0.0127(3) Uani 1 1 d D .
H6 H 0.554(2) 0.7785(13) 0.1417(19) 0.015 Uiso 1 1 d D U
O7 O 0.76892(18) 0.80052(16) -0.22790(11) 0.0127(3) Uani 1 1 d D .
H7 H 0.877(2) 0.839(3) -0.2101(19) 0.015 Uiso 1 1 d D U
O8 O 0.55187(17) 0.87037(16) -0.20794(12) 0.0154(3) Uani 1 1 d . .
O9 O 0.85551(17) 1.02645(15) -0.08038(11) 0.0126(3) Uani 1 1 d . .
O10 O 0.84610(19) 0.13266(17) 0.59871(11) 0.0174(3) Uani 1 1 d D .
H10D H 0.9357(15) 0.133(3) 0.6312(13) 0.021 Uiso 1 1 d D U
H10E H 0.799(2) 0.138(3) 0.6425(11) 0.021 Uiso 1 1 d D U
O11 O 0.64386(18) 0.12550(16) 0.72011(11) 0.0137(3) Uani 1 1 d D .
H11D H 0.605(3) 0.0524(13) 0.7447(13) 0.016 Uiso 1 1 d D U
H11E H 0.697(3) 0.2032(12) 0.7727(9) 0.016 Uiso 1 1 d D U
O12 O 0.6464(4) 0.1199(3) -0.00858(18) 0.0595(7) Uani 1 1 d D .
H12A H 0.696(3) 0.078(3) -0.032(2) 0.071 Uiso 1 1 d D U
H12B H 0.556(2) 0.090(4) -0.0590(15) 0.071 Uiso 1 1 d D U
P1 P 0.77109(6) 0.46908(5) -0.04712(4) 0.00836(12) Uani 1 1 d . .
P2 P 0.71262(6) 0.87596(5) -0.14973(4) 0.00909(12) Uani 1 1 d . .
P3 P 0.81211(6) 0.90233(5) 0.19896(4) 0.00826(12) Uani 1 1 d . .

loop_
_atom_site_aniso_label
_atom_site_aniso_U_11
_atom_site_aniso_U_22
_atom_site_aniso_U_33
_atom_site_aniso_U_23
_atom_site_aniso_U_13
_atom_site_aniso_U_12
C1 0.0088(9) 0.0094(8) 0.0098(8) 0.0025(7) 0.0047(7) 0.0051(7)
C2 0.0109(9) 0.0101(8) 0.0083(8) 0.0038(7) 0.0043(7) 0.0057(7)
C3 0.0070(9) 0.0120(9) 0.0114(9) 0.0058(7) 0.0035(7) 0.0050(7)
C4 0.0175(10) 0.0218(11) 0.0131(10) 0.0076(8) 0.0058(8) 0.0087(9)
C5 0.0104(9) 0.0151(9) 0.0113(9) 0.0021(8) 0.0035(7) 0.0064(8)
C6 0.0112(10) 0.0176(10) 0.0171(10) 0.0047(8) 0.0050(8) 0.0053(8)
C7 0.0207(11) 0.0186(10) 0.0237(11) 0.0029(9) 0.0081(9) 0.0131(9)
C8 0.0178(10) 0.0140(9) 0.0154(10) 0.0042(8) 0.0040(8) 0.0077(8)
C9 0.0142(9) 0.0132(9) 0.0104(9) 0.0055(7) 0.0045(8) 0.0071(8)
C10 0.0163(10) 0.0199(10) 0.0162(10) 0.0066(8) 0.0039(8) 0.0105(9)
C11 0.0179(10) 0.0229(11) 0.0164(10) 0.0083(9) 0.0104(9) 0.0098(9)
N1 0.0080(8) 0.0076(7) 0.0080(7) 0.0022(6) 0.0035(6) 0.0036(6)
N2 0.0104(8) 0.0134(8) 0.0130(8) 0.0049(7) 0.0044(7) 0.0064(7)
N3 0.0110(8) 0.0126(8) 0.0105(8) 0.0035(6) 0.0042(6) 0.0059(7)
O1 0.0127(7) 0.0109(6) 0.0120(7) 0.0013(5) 0.0048(5) 0.0059(6)
O2 0.0101(7) 0.0128(7) 0.0114(7) 0.0054(5) 0.0040(6) 0.0053(6)
O3 0.0072(7) 0.0107(6) 0.0179(7) 0.0028(6) 0.0037(6) 0.0030(5)
O4 0.0112(7) 0.0088(6) 0.0182(7) 0.0034(6) 0.0076(6) 0.0047(6)
O5 0.0145(7) 0.0184(7) 0.0091(6) 0.0033(6) 0.0046(6) 0.0096(6)
O6 0.0073(7) 0.0116(7) 0.0174(7) 0.0012(6) 0.0046(6) 0.0041(6)
O7 0.0112(7) 0.0137(7) 0.0106(7) 0.0021(6) 0.0047(6) 0.0040(6)
O8 0.0099(7) 0.0186(7) 0.0184(7) 0.0107(6) 0.0044(6) 0.0064(6)
O9 0.0089(7) 0.0106(7) 0.0155(7) 0.0023(6) 0.0041(6) 0.0031(6)
O10 0.0174(8) 0.0227(8) 0.0127(7) 0.0036(6) 0.0048(6) 0.0111(7)
O11 0.0167(7) 0.0119(7) 0.0121(7) 0.0038(6) 0.0050(6) 0.0065(6)
O12 0.0760(18) 0.0771(18) 0.0374(12) 0.0025(12) 0.0114(12) 0.0572(16)
P1 0.0072(2) 0.0071(2) 0.0098(2) 0.00194(18) 0.00286(18) 0.00302(19)
P2 0.0070(2) 0.0101(2) 0.0103(2) 0.00461(19) 0.00313(19) 0.00389(19)
P3 0.0077(2) 0.0085(2) 0.0087(2) 0.00160(18) 0.00378(18) 0.00384(19)

loop_
_atom_type_symbol
_atom_type_description
_atom_type_scat_dispersion_real
_atom_type_scat_dispersion_imag
_atom_type_scat_source
C C 0.0033 0.0016 'International Tables Vol C Tables 4.2.6.8 and 6.1.1.4'
H H 0.0000 0.0000 'International Tables Vol C Tables 4.2.6.8 and 6.1.1.4'
N N 0.0061 0.0033 'International Tables Vol C Tables 4.2.6.8 and 6.1.1.4'
O O 0.0106 0.0060 'International Tables Vol C Tables 4.2.6.8 and 6.1.1.4'
P P 0.1023 0.0942 'International Tables Vol C Tables 4.2.6.8 and 6.1.1.4'

loop_
_geom_angle_atom_site_label_1
_geom_angle_atom_site_label_2
_geom_angle_atom_site_label_3
_geom_angle
N1 C1 P1 118.64(13)
N1 C1 H1A 107.7
P1 C1 H1A 107.7
N1 C1 H1B 107.7
P1 C1 H1B 107.7
H1A C1 H1B 107.1
N1 C2 P3 116.53(13)
N1 C2 H2A 108.2
P3 C2 H2A 108.2
N1 C2 H2B 108.2
P3 C2 H2B 108.2
H2A C2 H2B 107.3
N1 C3 P2 111.29(12)
N1 C3 H3A 109.4
P2 C3 H3A 109.4
N1 C3 H3B 109.4
P2 C3 H3B 109.4
H3A C3 H3B 108.0
C5 C4 H4A 109.5
C5 C4 H4B 109.5
H4A C4 H4B 109.5
C5 C4 H4C 109.5
H4A C4 H4C 109.5
H4B C4 H4C 109.5
N2 C5 C6 108.13(16)
N2 C5 C4 106.94(16)
C6 C5 C4 111.52(17)
N2 C5 C7 107.28(16)
C6 C5 C7 111.17(17)
C4 C5 C7 111.56(17)
C5 C6 H6A 109.5
C5 C6 H6B 109.5
H6A C6 H6B 109.5
C5 C6 H6C 109.5
H6A C6 H6C 109.5
H6B C6 H6C 109.5
C5 C7 H7A 109.5
C5 C7 H7B 109.5
H7A C7 H7B 109.5
C5 C7 H7C 109.5
H7A C7 H7C 109.5
H7B C7 H7C 109.5
C9 C8 H8A 109.5
C9 C8 H8B 109.5
H8A C8 H8B 109.5
C9 C8 H8C 109.5
H8A C8 H8C 109.5
H8B C8 H8C 109.5
N3 C9 C11 107.68(16)
N3 C9 C8 107.30(16)
C11 C9 C8 111.78(17)
N3 C9 C10 107.35(16)
C11 C9 C10 111.47(17)
C8 C9 C10 111.00(17)
C9 C10 H10A 109.5
C9 C10 H10B 109.5
H10A C10 H10B 109.5
C9 C10 H10C 109.5
H10A C10 H10C 109.5
H10B C10 H10C 109.5
C9 C11 H11A 109.5
C9 C11 H11B 109.5
H11A C11 H11B 109.5
C9 C11 H11C 109.5
H11A C11 H11C 109.5
H11B C11 H11C 109.5
C2 N1 C3 114.37(14)
C2 N1 C1 111.92(14)
C3 N1 C1 111.48(14)
C2 N1 H1 106.4
C3 N1 H1 108.2
C1 N1 H1 103.6
C5 N2 H2C 109.5
C5 N2 H2D 109.5
H2C N2 H2D 109.5
C5 N2 H2E 109.5
H2C N2 H2E 109.5
H2D N2 H2E 109.5
C9 N3 H3C 109.5
C9 N3 H3D 109.5
H3C N3 H3D 109.5
C9 N3 H3E 109.5
H3C N3 H3E 109.5
H3D N3 H3E 109.5
P1 O2 H2 111.7(17)
P3 O6 H6 114.8(17)
P2 O7 H7 114.3(17)
H10D O10 H10E 106.4(10)
H11D O11 H11E 104.6(10)
H12A O12 H12B 105.1(11)
O3 P1 O1 117.43(8)
O3 P1 O2 109.25(8)
O1 P1 O2 110.54(8)
O3 P1 C1 111.12(8)
O1 P1 C1 102.87(8)
O2 P1 C1 104.79(8)
O8 P2 O9 117.24(9)
O8 P2 O7 109.75(9)
O9 P2 O7 110.56(8)
O8 P2 C3 106.41(8)
O9 P2 C3 105.58(9)
O7 P2 C3 106.61(9)
O5 P3 O4 117.47(8)
O5 P3 O6 111.16(8)
O4 P3 O6 106.24(8)
O5 P3 C2 104.09(9)
O4 P3 C2 110.86(9)
O6 P3 C2 106.60(8)

loop_
_geom_bond_atom_site_label_1
_geom_bond_atom_site_label_2
_geom_bond_distance
C1 N1 1.515(2)
C1 P1 1.824(2)
C1 H1A 0.9900
C1 H1B 0.9900
C2 N1 1.500(2)
C2 P3 1.833(2)
C2 H2A 0.9900
C2 H2B 0.9900
C3 N1 1.506(2)
C3 P2 1.8278(19)
C3 H3A 0.9900
C3 H3B 0.9900
C4 C5 1.524(3)
C4 H4A 0.9800
C4 H4B 0.9800
C4 H4C 0.9800
C5 N2 1.506(3)
C5 C6 1.520(3)
C5 C7 1.533(3)
C6 H6A 0.9800
C6 H6B 0.9800
C6 H6C 0.9800
C7 H7A 0.9800
C7 H7B 0.9800
C7 H7C 0.9800
C8 C9 1.526(3)
C8 H8A 0.9800
C8 H8B 0.9800
C8 H8C 0.9800
C9 N3 1.507(2)
C9 C11 1.522(3)
C9 C10 1.527(3)
C10 H10A 0.9800
C10 H10B 0.9800
C10 H10C 0.9800
C11 H11A 0.9800
C11 H11B 0.9800
C11 H11C 0.9800
N1 H1 0.8629
N2 H2C 0.9100
N2 H2D 0.9100
N2 H2E 0.9100
N3 H3C 0.9100
N3 H3D 0.9100
N3 H3E 0.9100
O1 P1 1.5116(14)
O2 P1 1.5832(15)
O2 H2 0.8499(11)
O3 P1 1.4940(15)
O4 P3 1.5067(15)
O5 P3 1.5009(15)
O6 P3 1.5710(16)
O6 H6 0.834(10)
O7 P2 1.5758(15)
O7 H7 0.869(16)
O8 P2 1.4992(15)
O9 P2 1.5006(15)
O10 H10D 0.8500(11)
O10 H10E 0.8500(11)
O11 H11D 0.8500(11)
O11 H11E 0.8500(11)
O12 H12A 0.8504(11)
O12 H12B 0.8505(11)

loop_
_geom_hbond_atom_site_label_D
_geom_hbond_atom_site_label_H
_geom_hbond_atom_site_label_A
_geom_hbond_distance_DH
_geom_hbond_distance_HA
_geom_hbond_distance_DA
_geom_hbond_angle_DHA
_geom_hbond_site_symmetry_A
N1 H1 O9 0.86 2.49 3.007(2) 118.8 .
N1 H1 O9 0.86 1.92 2.649(2) 141.3 2_775
N2 H2C O2 0.91 2.18 3.069(2) 165.3 .
N2 H2D O8 0.91 1.89 2.777(2) 164.3 2_665
N2 H2E O4 0.91 1.99 2.893(2) 172.1 1_545
N3 H3C O11 0.91 2.00 2.909(2) 173.8 2_666
N3 H3D O5 0.91 1.89 2.795(2) 176.0 .
N3 H3E O10 0.91 1.92 2.826(2) 175.8 1_565
O2 H2 O1 0.8499(11) 1.731(4) 2.575(2) 172(2) 2_765
O6 H6 O3 0.834(10) 1.706(11) 2.529(2) 169(3) 2_665
O7 H7 O4 0.869(16) 1.719(17) 2.573(2) 167(2) 2_775
O10 H10D O5 0.8500(11) 1.951(3) 2.798(2) 174(2) 2_766
O10 H10E O11 0.8500(11) 2.016(4) 2.853(2) 168.0(18) .
O11 H11D O8 0.8500(11) 1.982(6) 2.815(2) 166(2) 1_546
O11 H11E O1 0.8500(11) 1.973(3) 2.817(2) 171.8(18) 1_556
O12 H12A O8 0.8504(11) 2.59(2) 3.125(3) 122.4(19) 1_545
O12 H12A O9 0.8504(11) 2.034(7) 2.870(3) 167(3) 1_545
O12 H12B O6 0.8505(11) 2.165(17) 2.944(3) 152(3) 2_665

loop_
_geom_torsion_atom_site_label_1
_geom_torsion_atom_site_label_2
_geom_torsion_atom_site_label_3
_geom_torsion_atom_site_label_4
_geom_torsion
P3 C2 N1 C3 -67.78(18)
P3 C2 N1 C1 164.22(12)
P2 C3 N1 C2 148.51(13)
P2 C3 N1 C1 -83.27(16)
P1 C1 N1 C2 47.58(19)
P1 C1 N1 C3 -81.94(17)
N1 C1 P1 O3 44.33(16)
N1 C1 P1 O1 170.83(13)
N1 C1 P1 O2 -73.55(15)
N1 C3 P2 O8 -172.89(12)
N1 C3 P2 O9 -47.61(14)
N1 C3 P2 O7 70.01(14)
N1 C2 P3 O5 -161.19(13)
N1 C2 P3 O4 -33.99(16)
N1 C2 P3 O6 81.21(15)
